data_4034217
loop_
_publ_author_name
'Jin, Ying-Ying'
'Fang, Qi'

_publ_section_title
;
 Indole-Fused Acridone: Synthesis, Structures, Proton Transfer, and
 Hole-Transport Properties.
;
_journal_issue 7
_journal_name_full 'The Journal of organic chemistry'
_journal_page_first 3832
_journal_page_last 3842
_journal_paper_doi 10.1021/acs.joc.8b02939
_journal_volume 84
_journal_year 2019
_chemical_formula_sum 'C26 H17 N3 O'
_chemical_formula_weight 387.42
_space_group_crystal_system orthorhombic
_space_group_IT_number 19
_space_group_name_Hall 'P 2ac 2ab'
_space_group_name_H-M_alt 'P 21 21 21'
_atom_sites_solution_hydrogens geom
_atom_sites_solution_primary direct
_atom_sites_solution_secondary difmap
_audit_creation_method SHELXL-2014/7
_cell_angle_alpha 90
_cell_angle_beta 90
_cell_angle_gamma 90
_cell_formula_units_Z 4
_cell_length_a 5.6465(8)
_cell_length_b 10.1339(15)
_cell_length_c 31.872(5)
_cell_measurement_reflns_used 5070
_cell_measurement_temperature 294(2)
_cell_measurement_theta_max 19.99
_cell_measurement_theta_min 2.38
_cell_volume 1823.7(5)
_computing_cell_refinement 'Bruker SAINT'
_computing_data_collection 'Bruker APEX2'
_computing_data_reduction 'Bruker SAINT'
_computing_molecular_graphics 'Bruker SHELXTL'
_computing_publication_material 'Bruker SHELXTL'
_computing_structure_refinement 'SHELXL-2014/7 (Sheldrick, 2014)'
_computing_structure_solution 'SHELXS-97 (Sheldrick 2008)'
_diffrn_ambient_temperature 294(2)
_diffrn_detector_area_resol_mean 8.3
_diffrn_measured_fraction_theta_full 1.000
_diffrn_measured_fraction_theta_max 0.982
_diffrn_measurement_device_type 'Bruker APEX-II CCD'
_diffrn_measurement_method '\w scans'
_diffrn_radiation_type MoK\a
_diffrn_radiation_wavelength 0.71073
_diffrn_reflns_av_R_equivalents 0.0566
_diffrn_reflns_av_unetI/netI 0.0460
_diffrn_reflns_Laue_measured_fraction_full 1.000
_diffrn_reflns_Laue_measured_fraction_max 0.982
_diffrn_reflns_limit_h_max 7
_diffrn_reflns_limit_h_min -7
_diffrn_reflns_limit_k_max 13
_diffrn_reflns_limit_k_min -13
_diffrn_reflns_limit_l_max 42
_diffrn_reflns_limit_l_min -42
_diffrn_reflns_number 26021
_diffrn_reflns_point_group_measured_fraction_full 1.000
_diffrn_reflns_point_group_measured_fraction_max 0.964
_diffrn_reflns_theta_full 25.242
_diffrn_reflns_theta_max 28.484
_diffrn_reflns_theta_min 1.278
_exptl_absorpt_coefficient_mu 0.088
_exptl_absorpt_correction_T_max 0.986
_exptl_absorpt_correction_T_min 0.967
_exptl_absorpt_correction_type multi-scan
_exptl_absorpt_process_details 'APEX2 Software Suite (Bruker, 2005)'
_exptl_crystal_colour orange
_exptl_crystal_density_diffrn 1.411
_exptl_crystal_description massive
_exptl_crystal_F_000 808
_exptl_crystal_size_max 0.389
_exptl_crystal_size_mid 0.376
_exptl_crystal_size_min 0.158
_refine_diff_density_max 0.202
_refine_diff_density_min -0.245
_refine_diff_density_rms 0.062
_refine_ls_abs_structure_details
; 
 Flack x determined using 798 quotients [(I+)-(I-)]/[(I+)+(I-)] 
 (Parsons, Flack and Wagner, Acta Cryst. B69 (2013) 249-259). 
;
_refine_ls_abs_structure_Flack -0.6(10)
_refine_ls_extinction_coef 0.050(9)
_refine_ls_extinction_expression Fc^*^=kFc[1+0.001xFc^2^\l^3^/sin(2\q)]^-1/4^
_refine_ls_extinction_method 'SHELXL-2014/7 (Sheldrick 2014'
_refine_ls_goodness_of_fit_ref 0.929
_refine_ls_hydrogen_treatment constr
_refine_ls_matrix_type full
_refine_ls_number_parameters 383
_refine_ls_number_reflns 4481
_refine_ls_number_restraints 1
_refine_ls_restrained_S_all 0.930
_refine_ls_R_factor_all 0.1317
_refine_ls_R_factor_gt 0.0772
_refine_ls_shift/su_max 0.000
_refine_ls_shift/su_mean 0.000
_refine_ls_structure_factor_coef Fsqd
_refine_ls_weighting_details 'w=1/[\s^2^(Fo^2^)+(0.1490P)^2^] where P=(Fo^2^+2Fc^2^)/3'
_refine_ls_weighting_scheme calc
_refine_ls_wR_factor_gt 0.1929
_refine_ls_wR_factor_ref 0.2199
_reflns_Friedel_coverage 0.687
_reflns_Friedel_fraction_full 1.000
_reflns_Friedel_fraction_max 0.939
_reflns_number_gt 2409
_reflns_number_total 4481
_reflns_threshold_expression 'I > 2\s(I)'
_cod_data_source_file jo8b02939_si_008.cif
_cod_data_source_block 17fq17raw-p212121
_cod_database_code 4034217
_shelx_shelxl_version_number 2014/7
_shelx_space_group_comment
; 
The symmetry employed for this shelxl refinement is uniquely defined 
by the following loop, which should always be used as a source of 
symmetry information in preference to the above space-group names. 
They are only intended as comments. 
;
_shelx_estimated_absorpt_t_min 0.967
_shelx_estimated_absorpt_t_max 0.986
_exptl_absorpt_special_details
; 
Scan width 0.5\% , Crystal to detector distance 5.960 cm, 
exposure time 42s, about 23 hours for data collection,  without scale. 
The 5 omiga-run take the following 2theta, initial-omiga, phi values 
and the following sweep-ranges, respectively.
-27.0, -28.0,   0.0, 186.0 (negatively run)
-27.0, 146.0,  72.0, 186.0 (positively run)
-28.0, -28.0, 144.0, 186.0 (negatively run)
-28.0, 146.0, 216.0, 186.0 (positively run)
-28.0, -28.0, 288.0, 200.0 (negatively run)
;

loop_
_space_group_symop_operation_xyz
'x, y, z'
'x+1/2, -y+1/2, -z'
'-x, y+1/2, -z+1/2'
'-x+1/2, -y, z+1/2'

loop_
_atom_site_label
_atom_site_type_symbol
_atom_site_fract_x
_atom_site_fract_y
_atom_site_fract_z
_atom_site_U_iso_or_equiv
_atom_site_adp_type
_atom_site_occupancy
_atom_site_site_symmetry_order
_atom_site_calc_flag
_atom_site_refinement_flags_posn
_atom_site_refinement_flags_adp
_atom_site_refinement_flags_occupancy
_atom_site_disorder_assembly
_atom_site_disorder_group
N1 N 0.4467(15) 0.9060(7) 0.2428(2) 0.089(3) Uani 0.535(5) 1 d . . P A 1
H1 H 0.5189 0.9736 0.2327 0.107 Uiso 0.535(5) 1 calc R U P A 1
N2 N 0.6137(13) 0.4658(6) 0.46859(18) 0.0662(18) Uani 0.535(5) 1 d . . P A 1
H2 H 0.4860 0.4334 0.4581 0.079 Uiso 0.535(5) 1 calc R U P A 1
C33 C 1.1064(16) 0.6864(8) 0.4728(3) 0.081(2) Uani 0.535(5) 1 d . . P A 1
H33 H 1.2274 0.7016 0.4920 0.097 Uiso 0.535(5) 1 calc R U P A 1
C21 C 0.3410(15) 0.6688(8) 0.3212(3) 0.063(2) Uani 0.535(5) 1 d . . P A 1
H21 H 0.2286 0.6031 0.3255 0.076 Uiso 0.535(5) 1 calc R U P A 1
C34 C 1.076(2) 0.7579(12) 0.4373(4) 0.078(3) Uani 0.535(5) 1 d . . P A 1
H34 H 1.1832 0.8246 0.4306 0.093 Uiso 0.535(5) 1 calc R U P A 1
C14 C 0.328(3) 0.7470(15) 0.2855(5) 0.070(4) Uani 0.535(5) 1 d . . P A 1
C25 C 0.751(3) 0.5634(14) 0.4543(5) 0.069(4) Uani 0.535(5) 1 d . . P A 1
C12 C 0.668(3) 0.8704(13) 0.3080(6) 0.087(4) Uani 0.535(5) 1 d . . P A 1
H12 H 0.7682 0.9407 0.3018 0.105 Uiso 0.535(5) 1 calc R U P A 1
N1' N 0.2046(16) 0.6641(9) 0.2908(2) 0.080(2) Uani 0.465(5) 1 d . . P A 2
H1' H 0.1342 0.6011 0.3039 0.096 Uiso 0.465(5) 1 calc R U P A 2
N2' N 1.0976(14) 0.5863(8) 0.50819(19) 0.078(2) Uani 0.465(5) 1 d . . P A 2
H2' H 1.2263 0.6232 0.5166 0.094 Uiso 0.465(5) 1 calc R U P A 2
C33' C 0.6113(17) 0.5362(9) 0.4365(2) 0.062(2) Uani 0.465(5) 1 d . . P A 2
H33' H 0.4741 0.4870 0.4324 0.074 Uiso 0.465(5) 1 calc R U P A 2
C21' C 0.626(3) 0.9174(11) 0.2769(3) 0.114(5) Uani 0.465(5) 1 d . . P A 2
H21' H 0.6580 0.9764 0.2553 0.137 Uiso 0.465(5) 1 calc R U P A 2
C34' C 1.006(2) 0.7067(11) 0.4426(4) 0.067(3) Uani 0.465(5) 1 d . . P A 2
H34' H 1.1397 0.7588 0.4461 0.081 Uiso 0.465(5) 1 calc R U P A 2
C14' C 0.392(3) 0.7303(19) 0.2998(5) 0.060(4) Uani 0.465(5) 1 d . . P A 2
C25' C 0.773(3) 0.5247(17) 0.4702(6) 0.067(4) Uani 0.465(5) 1 d . . P A 2
C12' C 0.744(4) 0.9137(14) 0.3106(5) 0.085(5) Uani 0.465(5) 1 d . . P A 2
H12' H 0.8567 0.9787 0.3154 0.102 Uiso 0.465(5) 1 calc R U P A 2
C15 C 0.1481(14) 0.7315(8) 0.25040(15) 0.112(2) Uani 1 1 d . . . . .
N3 N 0.8708(6) 0.8153(3) 0.37556(11) 0.0704(10) Uani 1 1 d . . . . .
C18 C -0.0149(17) 0.8170(7) 0.17683(15) 0.132(3) Uani 1 1 d . . . . .
H18 H -0.0696 0.8471 0.1510 0.158 Uiso 1 1 calc R U . . .
C17 C 0.177(2) 0.8717(7) 0.1943(3) 0.148(3) Uani 1 1 d . U . . .
H17 H 0.2514 0.9417 0.1809 0.177 Uiso 1 1 calc R U . . .
C16 C 0.2600(13) 0.8288(8) 0.2300(2) 0.119(2) Uani 1 1 d . U . . .
C13 C 0.4686(10) 0.8382(5) 0.27516(15) 0.0918(16) Uani 1 1 d . . . . .
C22 C 0.527(3) 0.6881(13) 0.3518(4) 0.060(4) Uani 0.535(5) 1 d . . P A 1
C22' C 0.540(4) 0.7246(13) 0.3383(5) 0.053(3) Uani 0.465(5) 1 d . . P A 2
C24 C 0.6951(11) 0.6321(4) 0.41145(17) 0.0915(16) Uani 1 1 d . . . . .
C26 C 0.7420(12) 0.4287(5) 0.50733(13) 0.0914(16) Uani 1 1 d . . . . .
C27 C 0.6355(8) 0.3280(5) 0.52896(14) 0.0845(14) Uani 1 1 d . . . . .
H27 H 0.4956 0.2903 0.5193 0.101 Uiso 1 1 calc R U . . .
C28 C 0.7387(10) 0.2847(5) 0.56469(17) 0.0922(14) Uani 1 1 d . . . . .
H28 H 0.6705 0.2155 0.5796 0.111 Uiso 1 1 calc R U . . .
C29 C 0.9407(16) 0.3411(8) 0.57901(18) 0.122(2) Uani 1 1 d . . . . .
H29 H 1.0074 0.3107 0.6039 0.147 Uiso 1 1 calc R U . . .
C19 C -0.1341(14) 0.7128(6) 0.1977(2) 0.120(2) Uani 1 1 d . . . . .
H19 H -0.2687 0.6755 0.1858 0.144 Uiso 1 1 calc R U . . .
C20 C -0.0527(13) 0.6675(5) 0.23489(18) 0.1053(18) Uani 1 1 d . . . . .
H20 H -0.1254 0.5985 0.2492 0.126 Uiso 1 1 calc R U . . .
C11 C 0.7073(9) 0.8060(4) 0.34395(12) 0.0721(12) Uani 1 1 d . . . . .
C35 C 0.8696(7) 0.7294(4) 0.40853(12) 0.0726(11) Uani 1 1 d . . . . .
C30 C 1.0457(10) 0.4390(9) 0.5583(3) 0.129(3) Uani 1 1 d . . . . .
H30 H 1.1855 0.4750 0.5687 0.155 Uiso 1 1 calc R U . . .
C31 C 0.9487(13) 0.4877(5) 0.5215(2) 0.112(2) Uani 1 1 d . . . . .
C32 C 0.9525(9) 0.5971(5) 0.47713(15) 0.0882(14) Uani 1 1 d . . . . .
C23 C 0.533(2) 0.6089(10) 0.3859(4) 0.059(3) Uani 0.535(5) 1 d . . P A 1
O1 O 0.4019(11) 0.5134(5) 0.39368(18) 0.0735(17) Uani 0.535(5) 1 d . . P A 1
C23' C 0.500(4) 0.6338(19) 0.3674(4) 0.074(5) Uani 0.465(5) 1 d . . P A 2
O1' O 0.3294(12) 0.5488(7) 0.3659(2) 0.080(2) Uani 0.465(5) 1 d . . P A 2
C36 C 1.021(5) 0.933(2) 0.3672(10) 0.127(11) Uani 0.535(5) 1 d . . P A 1
H36A H 1.1412 0.9398 0.3884 0.191 Uiso 0.535(5) 1 calc R U P A 1
H36B H 0.9242 1.0111 0.3678 0.191 Uiso 0.535(5) 1 calc R U P A 1
H36C H 1.0941 0.9248 0.3402 0.191 Uiso 0.535(5) 1 calc R U P A 1
C36' C 1.054(4) 0.916(3) 0.3788(10) 0.079(5) Uani 0.465(5) 1 d . . P A 2
H36D H 1.0067 0.9818 0.3988 0.118 Uiso 0.465(5) 1 calc R U P A 2
H36E H 1.0770 0.9570 0.3519 0.118 Uiso 0.465(5) 1 calc R U P A 2
H36F H 1.1999 0.8762 0.3878 0.118 Uiso 0.465(5) 1 calc R U P A 2

loop_
_atom_site_aniso_label
_atom_site_aniso_U_11
_atom_site_aniso_U_22
_atom_site_aniso_U_33
_atom_site_aniso_U_23
_atom_site_aniso_U_13
_atom_site_aniso_U_12
N1 0.111(6) 0.069(4) 0.087(5) 0.022(4) 0.048(5) -0.007(4)
N2 0.076(5) 0.057(3) 0.065(4) -0.009(3) -0.018(3) -0.010(3)
C33 0.070(5) 0.063(4) 0.109(7) -0.021(5) -0.013(5) -0.022(4)
C21 0.068(5) 0.058(4) 0.063(4) -0.017(4) -0.001(4) -0.005(4)
C34 0.070(6) 0.079(7) 0.084(7) -0.031(6) 0.022(5) -0.023(5)
C14 0.091(10) 0.032(5) 0.088(11) 0.013(6) 0.028(8) 0.010(6)
C25 0.066(8) 0.056(7) 0.087(10) -0.029(6) -0.006(7) -0.004(6)
C12 0.098(9) 0.052(7) 0.113(11) -0.011(7) 0.037(8) -0.009(6)
N1' 0.088(6) 0.086(6) 0.065(4) -0.006(4) -0.004(4) 0.000(5)
N2' 0.067(5) 0.103(6) 0.064(4) -0.011(4) -0.009(4) -0.028(4)
C33' 0.055(5) 0.072(5) 0.057(5) -0.013(4) -0.004(4) -0.007(4)
C21' 0.201(15) 0.072(6) 0.069(7) 0.006(5) -0.002(9) -0.044(9)
C34' 0.072(8) 0.059(6) 0.071(6) -0.009(5) 0.009(6) -0.021(5)
C14' 0.076(10) 0.051(8) 0.052(8) 0.012(6) 0.024(7) 0.007(6)
C25' 0.036(5) 0.067(10) 0.097(12) -0.030(7) -0.017(8) -0.002(7)
C12' 0.141(15) 0.057(8) 0.056(6) -0.005(5) 0.007(7) -0.021(7)
C15 0.133(5) 0.144(6) 0.059(2) -0.025(3) -0.002(3) 0.064(5)
N3 0.075(2) 0.0529(16) 0.083(2) -0.0183(15) 0.0240(18) -0.0195(16)
C18 0.238(9) 0.094(4) 0.064(3) -0.003(3) -0.018(4) 0.065(5)
C17 0.218(10) 0.094(4) 0.131(5) -0.028(4) 0.041(6) -0.011(6)
C16 0.123(5) 0.122(5) 0.111(4) -0.037(4) 0.024(4) 0.013(5)
C13 0.110(4) 0.066(3) 0.099(3) 0.010(3) 0.042(3) 0.013(3)
C22 0.073(6) 0.043(8) 0.065(13) 0.006(5) 0.013(9) -0.016(7)
C22' 0.064(6) 0.037(7) 0.057(9) -0.008(5) 0.008(7) -0.004(7)
C24 0.112(4) 0.052(2) 0.110(4) 0.003(2) 0.056(4) 0.009(3)
C26 0.124(4) 0.079(3) 0.071(3) -0.008(2) 0.006(3) 0.037(3)
C27 0.069(3) 0.102(3) 0.083(3) -0.041(3) -0.005(2) 0.006(3)
C28 0.100(4) 0.078(3) 0.099(3) -0.006(2) 0.017(3) 0.013(3)
C29 0.135(6) 0.147(6) 0.085(3) -0.029(4) -0.032(4) 0.059(5)
C19 0.162(6) 0.088(3) 0.111(4) -0.033(3) -0.040(4) 0.033(4)
C20 0.135(5) 0.080(3) 0.101(4) 0.002(3) 0.021(4) 0.017(4)
C11 0.094(3) 0.054(2) 0.069(2) -0.0134(19) 0.021(2) 0.010(2)
C35 0.076(3) 0.076(3) 0.066(2) -0.023(2) 0.016(2) 0.005(2)
C30 0.068(3) 0.168(7) 0.152(6) -0.099(6) 0.002(4) -0.007(4)
C31 0.109(5) 0.082(3) 0.146(5) -0.039(4) 0.045(4) -0.013(3)
C32 0.068(3) 0.094(3) 0.103(3) -0.043(3) -0.006(3) 0.002(3)
C23 0.063(7) 0.039(5) 0.074(7) -0.015(5) 0.017(6) -0.016(4)
O1 0.084(4) 0.063(3) 0.074(4) 0.008(2) -0.011(3) -0.021(3)
C23' 0.084(10) 0.078(12) 0.060(10) 0.011(8) -0.003(9) -0.002(10)
O1' 0.081(4) 0.086(4) 0.075(4) 0.007(3) -0.023(3) -0.036(4)
C36 0.14(2) 0.086(10) 0.15(2) -0.046(12) 0.077(15) -0.082(13)
C36' 0.052(6) 0.088(10) 0.097(11) -0.015(7) 0.021(6) -0.012(7)

loop_
_atom_type_symbol
_atom_type_description
_atom_type_scat_dispersion_real
_atom_type_scat_dispersion_imag
_atom_type_scat_source
C C 0.0033 0.0016 'International Tables Vol C Tables 4.2.6.8 and 6.1.1.4'
H H 0.0000 0.0000 'International Tables Vol C Tables 4.2.6.8 and 6.1.1.4'
N N 0.0061 0.0033 'International Tables Vol C Tables 4.2.6.8 and 6.1.1.4'
O O 0.0106 0.0060 'International Tables Vol C Tables 4.2.6.8 and 6.1.1.4'

loop_
_geom_angle_atom_site_label_1
_geom_angle_atom_site_label_2
_geom_angle_atom_site_label_3
_geom_angle
C13 N1 C16 90.6(6)
C13 N1 H1 134.7
C16 N1 H1 134.7
C25 N2 C26 100.8(9)
C25 N2 H2 129.6
C26 N2 H2 129.6
C32 C33 C34 112.9(10)
C32 C33 H33 123.6
C34 C33 H33 123.6
C14 C21 C22 120.9(11)
C14 C21 H21 119.5
C22 C21 H21 119.5
C33 C34 C35 120.0(9)
C33 C34 H34 120.0
C35 C34 H34 120.0
C13 C14 C21 126.8(15)
C13 C14 C15 107.8(10)
C21 C14 C15 125.4(14)
N2 C25 C32 118.5(12)
N2 C25 C24 120.6(13)
C32 C25 C24 120.7(12)
C11 C12 C13 126.0(9)
C11 C12 H12 117.0
C13 C12 H12 117.0
C14' N1' C15 97.4(10)
C14' N1' H1' 131.3
C15 N1' H1' 131.3
C32 N2' C31 84.8(6)
C32 N2' H2' 137.6
C31 N2' H2' 137.6
C24 C33' C25' 106.5(11)
C24 C33' H33' 126.8
C25' C33' H33' 126.8
C13 C21' C12' 114.1(13)
C13 C21' H21' 122.9
C12' C21' H21' 122.9
C35 C34' C32 124.6(9)
C35 C34' H34' 117.7
C32 C34' H34' 117.7
N1' C14' C13 122.2(13)
N1' C14' C22' 128.9(14)
C13 C14' C22' 108.3(14)
C32 C25' C33' 126.8(15)
C32 C25' C26 108.6(11)
C33' C25' C26 124.3(13)
C21' C12' C11 122.5(13)
C21' C12' H12' 118.7
C11 C12' H12' 118.7
C16 C15 C20 123.5(6)
C16 C15 N1' 131.0(8)
C20 C15 N1' 105.5(8)
C16 C15 C14 88.0(9)
C20 C15 C14 148.4(9)
C35 N3 C11 121.3(3)
C35 N3 C36' 113.3(13)
C11 N3 C36' 125.3(12)
C35 N3 C36 130.7(12)
C11 N3 C36 107.9(12)
C17 C18 C19 119.8(6)
C17 C18 H18 120.1
C19 C18 H18 120.1
C16 C17 C18 121.2(8)
C16 C17 H17 119.4
C18 C17 H17 119.4
C17 C16 C15 119.9(8)
C17 C16 N1 110.3(9)
C15 C16 N1 129.4(8)
C17 C16 C13 152.2(8)
C15 C16 C13 87.7(6)
N1 C16 C13 41.9(4)
N1 C13 C14 123.9(10)
C21' C13 C14' 136.1(11)
N1 C13 C12 120.5(8)
C14 C13 C12 115.4(10)
C21' C13 C16 122.5(8)
N1 C13 C16 47.6(5)
C14 C13 C16 76.5(9)
C14' C13 C16 101.3(9)
C12 C13 C16 168.1(7)
C23 C22 C21 118.8(12)
C23 C22 C11 123.7(13)
C21 C22 C11 117.4(9)
C11 C22' C23' 119(2)
C11 C22' C14' 120.9(12)
C23' C22' C14' 120.3(19)
C23 C24 C35 127.4(6)
C33' C24 C35 143.0(7)
C23 C24 C25 129.3(10)
C35 C24 C25 103.3(8)
C33' C24 C23' 104.8(8)
C35 C24 C23' 112.1(7)
C27 C26 C31 121.8(5)
C27 C26 N2 113.2(6)
C31 C26 N2 125.0(6)
C27 C26 C25' 154.8(8)
C31 C26 C25' 83.3(8)
C28 C27 C26 118.4(5)
C28 C27 H27 120.8
C26 C27 H27 120.8
C27 C28 C29 120.6(6)
C27 C28 H28 119.7
C29 C28 H28 119.7
C30 C29 C28 121.5(6)
C30 C29 H29 119.2
C28 C29 H29 119.2
C20 C19 C18 120.2(7)
C20 C19 H19 119.9
C18 C19 H19 119.9
C19 C20 C15 115.4(6)
C19 C20 H20 122.3
C15 C20 H20 122.3
C22' C11 N3 130.6(7)
C12 C11 N3 135.1(7)
C22' C11 C12' 117.6(10)
N3 C11 C12' 111.7(8)
C12 C11 C22 113.3(9)
N3 C11 C22 111.5(6)
C34' C35 N3 136.5(6)
C34' C35 C24 103.2(6)
N3 C35 C24 120.3(4)
N3 C35 C34 109.9(6)
C24 C35 C34 129.7(6)
C29 C30 C31 120.6(6)
C29 C30 H30 119.7
C31 C30 H30 119.7
N2' C31 C26 136.8(8)
N2' C31 C30 106.2(8)
C26 C31 C30 117.0(6)
N2' C31 C32 45.6(4)
C26 C31 C32 91.2(5)
C30 C31 C32 151.8(6)
C25' C32 N2' 126.3(10)
C33 C32 C25 133.0(9)
C25' C32 C34' 115.6(10)
N2' C32 C34' 118.1(7)
C33 C32 C31 122.4(7)
C25' C32 C31 76.8(8)
N2' C32 C31 49.5(5)
C25 C32 C31 104.5(7)
C34' C32 C31 167.6(6)
O1 C23 C24 117.0(11)
O1 C23 C22 127.3(12)
C24 C23 C22 115.6(11)
O1' C23' C22' 124.5(19)
O1' C23' C24 118.8(10)
C22' C23' C24 117(2)
N3 C36 H36A 109.5
N3 C36 H36B 109.5
H36A C36 H36B 109.5
N3 C36 H36C 109.5
H36A C36 H36C 109.5
H36B C36 H36C 109.5
N3 C36' H36D 109.5
N3 C36' H36E 109.5
H36D C36' H36E 109.5
N3 C36' H36F 109.5
H36D C36' H36F 109.5
H36E C36' H36F 109.5

loop_
_geom_bond_atom_site_label_1
_geom_bond_atom_site_label_2
_geom_bond_distance
N1 C13 1.244(8)
N1 C16 1.375(10)
N1 H1 0.8600
N2 C25 1.336(19)
N2 C26 1.480(8)
N2 H2 0.8600
C33 C32 1.262(9)
C33 C34 1.355(16)
C33 H33 0.9300
C21 C14 1.391(13)
C21 C22 1.444(18)
C21 H21 0.9300
C34 C35 1.513(13)
C34 H34 0.9300
C14 C13 1.261(19)
C14 C15 1.519(19)
C25 C32 1.393(18)
C25 C24 1.566(15)
C12 C11 1.337(19)
C12 C13 1.57(2)
C12 H12 0.9300
N1' C14' 1.28(2)
N1' C15 1.493(10)
N1' H1' 0.8600
N2' C32 1.290(8)
N2' C31 1.373(9)
N2' H2' 0.8600
C33' C24 1.344(10)
C33' C25' 1.412(18)
C33' H33' 0.9300
C21' C13 1.197(15)
C21' C12' 1.27(2)
C21' H21' 0.9300
C34' C35 1.349(15)
C34' C32 1.593(13)
C34' H34' 0.9300
C14' C13 1.415(17)
C14' C22' 1.49(3)
C25' C32 1.273(19)
C25' C26 1.543(18)
C12' C11 1.537(16)
C12' H12' 0.9300
C15 C16 1.340(10)
C15 C20 1.397(10)
N3 C35 1.365(5)
N3 C11 1.369(6)
N3 C36' 1.46(3)
N3 C36 1.49(2)
C18 C17 1.337(12)
C18 C19 1.419(10)
C18 H18 0.9300
C17 C16 1.304(10)
C17 H17 0.9300
C16 C13 1.864(10)
C22 C23 1.351(14)
C22 C11 1.592(13)
C22' C11 1.266(19)
C22' C23' 1.326(15)
C24 C23 1.247(13)
C24 C35 1.396(7)
C24 C23' 1.787(17)
C26 C27 1.371(7)
C26 C31 1.386(9)
C27 C28 1.353(7)
C27 H27 0.9300
C28 C29 1.355(10)
C28 H28 0.9300
C29 C30 1.330(10)
C29 H29 0.9300
C19 C20 1.351(8)
C19 H19 0.9300
C20 H20 0.9300
C30 C31 1.386(10)
C30 H30 0.9300
C31 C32 1.797(9)
C23 O1 1.244(11)
C23' O1' 1.29(2)
C36 H36A 0.9600
C36 H36B 0.9600
C36 H36C 0.9600
C36' H36D 0.9600
C36' H36E 0.9600
C36' H36F 0.9600

loop_
_geom_hbond_atom_site_label_D
_geom_hbond_atom_site_label_H
_geom_hbond_atom_site_label_A
_geom_hbond_distance_DH
_geom_hbond_distance_HA
_geom_hbond_distance_DA
_geom_hbond_angle_DHA
_geom_hbond_site_symmetry_A
N2 H2 O1 0.86 2.26 2.714(9) 113.1 .
C20 H20 N1 0.93 2.68 3.532(11) 153.4 3_545
C21' H21' N1' 0.93 2.53 3.439(14) 167.3 3_655

loop_
_geom_torsion_atom_site_label_1
_geom_torsion_atom_site_label_2
_geom_torsion_atom_site_label_3
_geom_torsion_atom_site_label_4
_geom_torsion
C32 C33 C34 C35 2.0(12)
C22 C21 C14 C13 1(2)
C22 C21 C14 C15 177.1(11)
C26 N2 C25 C32 0.6(14)
C26 N2 C25 C24 176.7(11)
C15 N1' C14' C13 4.9(15)
C15 N1' C14' C22' 175.2(16)
C24 C33' C25' C32 5(2)
C24 C33' C25' C26 178.1(12)
C13 C21' C12' C11 7(2)
C14' N1' C15 C16 0.8(12)
C14' N1' C15 C20 178.1(9)
C13 C14 C15 C16 0.3(10)
C21 C14 C15 C16 -176.5(13)
C13 C14 C15 C20 -178.5(8)
C21 C14 C15 C20 5(2)
C19 C18 C17 C16 1.8(10)
C18 C17 C16 C15 -2.6(10)
C18 C17 C16 N1 -176.0(6)
C18 C17 C16 C13 -174.8(8)
C20 C15 C16 C17 2.6(9)
N1' C15 C16 C17 179.6(6)
C14 C15 C16 C17 -176.6(8)
C20 C15 C16 N1 174.7(6)
C14 C15 C16 N1 -4.5(9)
C20 C15 C16 C13 179.0(5)
N1' C15 C16 C13 -4.0(7)
C14 C15 C16 C13 -0.2(6)
C13 N1 C16 C17 179.2(6)
C13 N1 C16 C15 6.5(8)
C12' C21' C13 C14' -8(2)
C12' C21' C13 C16 177.0(11)
C16 N1 C13 C14 -5.6(11)
C16 N1 C13 C12 179.3(7)
C21 C14 C13 N1 -179.2(10)
C15 C14 C13 N1 4.0(14)
C21 C14 C13 C12 -3.9(18)
C15 C14 C13 C12 179.4(8)
C21 C14 C13 C16 176.5(16)
C15 C14 C13 C16 -0.2(7)
N1' C14' C13 C21' 176.9(13)
C22' C14' C13 C21' 5(2)
N1' C14' C13 C16 -7.1(16)
C22' C14' C13 C16 -179.2(11)
C11 C12 C13 N1 179.1(10)
C11 C12 C13 C14 3.6(16)
C11 C12 C13 C16 -178.3(19)
C17 C16 C13 C21' -4.6(15)
C15 C16 C13 C21' -177.9(9)
C17 C16 C13 N1 -1.7(12)
C15 C16 C13 N1 -175.0(6)
C17 C16 C13 C14 173.5(14)
C15 C16 C13 C14 0.2(8)
N1 C16 C13 C14 175.2(9)
C17 C16 C13 C14' 178.6(13)
C15 C16 C13 C14' 5.4(8)
C17 C16 C13 C12 -5(3)
C15 C16 C13 C12 -178(3)
N1 C16 C13 C12 -3(3)
C14 C21 C22 C23 -179.5(12)
C14 C21 C22 C11 2.7(16)
N1' C14' C22' C11 -173.1(15)
C13 C14' C22' C11 -2(2)
N1' C14' C22' C23' 7(3)
C13 C14' C22' C23' 178.1(16)
C25' C33' C24 C35 -7.2(13)
C25' C33' C24 C23' 175.4(11)
N2 C25 C24 C23 -0.9(19)
C32 C25 C24 C23 175.1(9)
N2 C25 C24 C35 178.0(11)
C32 C25 C24 C35 -6.0(13)
C25 N2 C26 C27 179.7(8)
C25 N2 C26 C31 -0.1(10)
C32 C25' C26 C27 -178.9(9)
C33' C25' C26 C27 7(3)
C32 C25' C26 C31 -3.0(11)
C33' C25' C26 C31 -177.6(16)
C31 C26 C27 C28 -0.9(6)
N2 C26 C27 C28 179.3(4)
C25' C26 C27 C28 174.2(18)
C26 C27 C28 C29 1.0(7)
C27 C28 C29 C30 -1.0(8)
C17 C18 C19 C20 -1.0(9)
C18 C19 C20 C15 1.0(8)
C16 C15 C20 C19 -1.8(8)
N1' C15 C20 C19 -179.4(5)
C14 C15 C20 C19 176.7(13)
C23' C22' C11 N3 3(2)
C14' C22' C11 N3 -176.7(10)
C23' C22' C11 C12' -177.5(16)
C14' C22' C11 C12' 2(2)
C13 C12 C11 N3 177.8(6)
C13 C12 C11 C22 -0.3(15)
C35 N3 C11 C22' -1.2(11)
C36' N3 C11 C22' -179.0(17)
C35 N3 C11 C12 -177.4(9)
C36 N3 C11 C12 5.8(15)
C35 N3 C11 C12' 179.7(8)
C36' N3 C11 C12' 1.8(15)
C35 N3 C11 C22 0.7(7)
C36 N3 C11 C22 -176.0(13)
C21' C12' C11 C22' -5(2)
C21' C12' C11 N3 174.0(14)
C23 C22 C11 C12 179.6(13)
C21 C22 C11 C12 -2.7(14)
C23 C22 C11 N3 1.0(15)
C21 C22 C11 N3 178.7(8)
C32 C34' C35 N3 178.5(5)
C32 C34' C35 C24 -3.1(11)
C11 N3 C35 C34' 176.1(8)
C36' N3 C35 C34' -5.8(15)
C11 N3 C35 C24 -2.2(5)
C36' N3 C35 C24 175.9(12)
C36 N3 C35 C24 173.7(15)
C11 N3 C35 C34 177.0(5)
C36 N3 C35 C34 -7.1(15)
C33' C24 C35 C34' 6.6(10)
C23' C24 C35 C34' -176.1(8)
C23 C24 C35 N3 2.2(8)
C33' C24 C35 N3 -174.6(7)
C25 C24 C35 N3 -176.7(7)
C23' C24 C35 N3 2.6(7)
C23 C24 C35 C34 -176.8(8)
C25 C24 C35 C34 4.3(9)
C33 C34 C35 N3 178.2(8)
C33 C34 C35 C24 -2.7(12)
C28 C29 C30 C31 0.9(9)
C32 N2' C31 C26 0.5(9)
C32 N2' C31 C30 179.3(5)
C27 C26 C31 N2' 179.6(7)
C25' C26 C31 N2' 1.7(10)
C27 C26 C31 C30 0.9(7)
N2 C26 C31 C30 -179.3(5)
C25' C26 C31 C30 -177.0(8)
C27 C26 C31 C32 179.9(4)
N2 C26 C31 C32 -0.3(5)
C25' C26 C31 C32 2.0(7)
C29 C30 C31 N2' -179.9(6)
C29 C30 C31 C26 -0.9(8)
C29 C30 C31 C32 -178.9(7)
C34 C33 C32 C25 -5.1(15)
C34 C33 C32 C31 -179.8(6)
C33' C25' C32 N2' 179.5(12)
C26 C25' C32 N2' 5.1(18)
C33' C25' C32 C34' -3(2)
C26 C25' C32 C34' -177.7(8)
C33' C25' C32 C31 176.8(19)
C26 C25' C32 C31 2.4(9)
C31 N2' C32 C25' -3.5(13)
C31 N2' C32 C34' 179.4(6)
N2 C25 C32 C33 -176.2(9)
C24 C25 C32 C33 7.7(19)
N2 C25 C32 C31 -0.8(14)
C24 C25 C32 C31 -176.9(10)
C35 C34' C32 C25' 2.7(15)
C35 C34' C32 N2' -179.9(8)
C35 C34' C32 C31 -177.9(18)
C26 C31 C32 C33 176.6(6)
C30 C31 C32 C33 -5.2(12)
N2' C31 C32 C25' 177.1(10)
C26 C31 C32 C25' -2.5(9)
C30 C31 C32 C25' 175.7(13)
C26 C31 C32 N2' -179.7(6)
C30 C31 C32 N2' -1.4(10)
C26 C31 C32 C25 0.6(8)
C30 C31 C32 C25 178.8(11)
N2' C31 C32 C34' -2(3)
C26 C31 C32 C34' 178(3)
C30 C31 C32 C34' -4(3)
C35 C24 C23 O1 176.9(6)
C25 C24 C23 O1 -4.4(15)
C35 C24 C23 C22 -0.4(14)
C25 C24 C23 C22 178.2(12)
C21 C22 C23 O1 4(2)
C11 C22 C23 O1 -178.2(9)
C21 C22 C23 C24 -178.8(9)
C11 C22 C23 C24 -1.2(18)
C11 C22' C23' O1' 177.3(11)
C14' C22' C23' O1' -3(3)
C11 C22' C23' C24 -2(2)
C14' C22' C23' C24 177.9(11)
C33' C24 C23' O1' -1.8(14)
C35 C24 C23' O1' 179.9(10)
C33' C24 C23' C22' 177.7(15)
C35 C24 C23' C22' -0.6(18)
